data_4507683
loop_
_publ_author_name
'Bolla, Geetha'
'Sanphui, Palash'
'Nangia, Ashwini'

_publ_section_title
;
 Solubility Advantage of Tenoxicam Phenolic Cocrystals Compared to Salts
;
_journal_issue 5
_journal_name_full 'Crystal Growth &amp; Design'
_journal_page_first 1988
_journal_paper_doi 10.1021/cg4000457
_journal_volume 13
_journal_year 2013
_chemical_formula_moiety C13H11N3O4S2,HCl
_chemical_formula_sum 'C13 H12 Cl N3 O4 S2'
_chemical_formula_weight 373.83
_chemical_melting_point 471
_chemical_name_systematic
; 
 ? 
;
_space_group_IT_number 14
_symmetry_cell_setting monoclinic
_symmetry_space_group_name_Hall '-P 2ybc'
_symmetry_space_group_name_H-M 'P 1 21/c 1'
_atom_sites_solution_hydrogens geom
_atom_sites_solution_primary direct
_atom_sites_solution_secondary difmap
_audit_creation_method SHELXL-97
_cell_angle_alpha 90.00
_cell_angle_beta 116.543(2)
_cell_angle_gamma 90.00
_cell_formula_units_Z 4
_cell_length_a 10.6360(18)
_cell_length_b 15.312(3)
_cell_length_c 10.4996(18)
_cell_measurement_reflns_used 9626
_cell_measurement_temperature 298(2)
_cell_measurement_theta_max 26.08
_cell_measurement_theta_min 2.52
_cell_volume 1529.7(5)
_computing_structure_refinement 'SHELXL-97 (Sheldrick, 1997)'
_computing_structure_solution 'SHELXS-97 (Sheldrick, 1990)'
_diffrn_ambient_temperature 298(2)
_diffrn_measured_fraction_theta_full 0.998
_diffrn_measured_fraction_theta_max 0.998
_diffrn_measurement_device_type 'CCD area detector'
_diffrn_measurement_method 'phi and omega scans'
_diffrn_radiation_monochromator graphite
_diffrn_radiation_source 'fine-focus sealed tube'
_diffrn_radiation_type MoK\a
_diffrn_radiation_wavelength 0.71073
_diffrn_reflns_av_R_equivalents 0.0278
_diffrn_reflns_av_sigmaI/netI 0.0193
_diffrn_reflns_limit_h_max 13
_diffrn_reflns_limit_h_min -13
_diffrn_reflns_limit_k_max 18
_diffrn_reflns_limit_k_min -18
_diffrn_reflns_limit_l_max 12
_diffrn_reflns_limit_l_min -12
_diffrn_reflns_number 15489
_diffrn_reflns_theta_full 26.09
_diffrn_reflns_theta_max 26.09
_diffrn_reflns_theta_min 2.14
_exptl_absorpt_coefficient_mu 0.546
_exptl_absorpt_correction_type none
_exptl_crystal_colour colorless
_exptl_crystal_density_diffrn 1.623
_exptl_crystal_density_method 'not measured'
_exptl_crystal_description block
_exptl_crystal_F_000 768
_exptl_crystal_size_max 0.36
_exptl_crystal_size_mid 0.28
_exptl_crystal_size_min 0.24
_refine_diff_density_max 0.315
_refine_diff_density_min -0.253
_refine_diff_density_rms 0.055
_refine_ls_extinction_method none
_refine_ls_goodness_of_fit_ref 1.060
_refine_ls_hydrogen_treatment mixed
_refine_ls_matrix_type full
_refine_ls_number_parameters 221
_refine_ls_number_reflns 3022
_refine_ls_number_restraints 0
_refine_ls_restrained_S_all 1.060
_refine_ls_R_factor_all 0.0397
_refine_ls_R_factor_gt 0.0357
_refine_ls_shift/su_max 0.000
_refine_ls_shift/su_mean 0.000
_refine_ls_structure_factor_coef Fsqd
_refine_ls_weighting_details 'calc w=1/[\s^2^(Fo^2^)+(0.0507P)^2^+0.5856P] where P=(Fo^2^+2Fc^2^)/3'
_refine_ls_weighting_scheme calc
_refine_ls_wR_factor_gt 0.0901
_refine_ls_wR_factor_ref 0.0931
_reflns_number_gt 2728
_reflns_number_total 3022
_reflns_threshold_expression >2sigma(I)
_cod_data_source_file cg4000457_si_007.cif
_cod_data_source_block TNX-HCl
_cod_depositor_comments
;
The following automatic conversions were performed:

'_symmetry_cell_setting' value 'Monoclinic' changed to 'monoclinic'
according to /home/saulius/struct/CIF-dictionaries/cif_core.dic
dictionary named 'cif_core.dic' version 2.4.2 from 2011-04-26.

Automatic conversion script
Id: cif_fix_values 1891 2012-01-12 08:04:46Z andrius 
;
_cod_original_sg_symbol_H-M P21/c
_cod_database_code 4507683

loop_
_symmetry_equiv_pos_as_xyz
'x, y, z'
'-x, y+1/2, -z+1/2'
'-x, -y, -z'
'x, -y-1/2, z-1/2'

loop_
_atom_site_label
_atom_site_type_symbol
_atom_site_fract_x
_atom_site_fract_y
_atom_site_fract_z
_atom_site_U_iso_or_equiv
_atom_site_adp_type
_atom_site_occupancy
_atom_site_symmetry_multiplicity
_atom_site_calc_flag
_atom_site_refinement_flags
S1 S 0.46469(5) 0.15002(3) 0.25374(5) 0.03507(14) Uani 1 1 d .
S2 S 0.18398(5) 0.15194(3) -0.18111(5) 0.03943(15) Uani 1 1 d .
Cl1 Cl 0.11307(5) 0.81268(4) 0.45470(6) 0.05333(18) Uani 1 1 d .
O2 O 0.45909(16) 0.07617(9) -0.14054(14) 0.0386(3) Uani 1 1 d .
O1 O 0.73524(14) 0.06253(9) 0.00805(14) 0.0415(3) Uani 1 1 d .
O3 O 0.48046(15) 0.05944(9) 0.28930(15) 0.0434(3) Uani 1 1 d .
C6 C 0.72466(19) 0.09709(12) 0.1086(2) 0.0340(4) Uani 1 1 d .
N2 N 0.83473(17) 0.10460(11) 0.24313(18) 0.0376(4) Uani 1 1 d .
C9 C 0.33810(19) 0.14299(11) -0.02859(19) 0.0316(4) Uani 1 1 d .
N1 N 1.05548(18) 0.08981(13) 0.42555(19) 0.0449(4) Uani 1 1 d .
C7 C 0.59196(19) 0.13132(12) 0.09509(19) 0.0315(4) Uani 1 1 d .
C10 C 0.31828(19) 0.16234(12) 0.0884(2) 0.0333(4) Uani 1 1 d .
C8 C 0.46990(19) 0.11731(11) -0.02391(19) 0.0312(4) Uani 1 1 d .
C11 C 0.1789(2) 0.18541(13) 0.0552(2) 0.0397(4) Uani 1 1 d .
H6 H 0.1481 0.2008 0.1223 0.048 Uiso 1 1 calc R
C5 C 0.97076(19) 0.07675(13) 0.2864(2) 0.0365(4) Uani 1 1 d .
N3 N 0.59178(16) 0.17791(10) 0.21392(16) 0.0345(4) Uani 1 1 d .
C3 C 1.1643(2) 0.01196(16) 0.2670(3) 0.0525(6) Uani 1 1 d .
H H 1.2019 -0.0148 0.2122 0.063 Uiso 1 1 calc R
C12 C 0.0957(2) 0.18226(14) -0.0866(2) 0.0428(5) Uani 1 1 d .
H9 H 0.0002 0.1953 -0.1284 0.051 Uiso 1 1 calc R
C1 C 1.1918(2) 0.06487(18) 0.4869(3) 0.0558(6) Uani 1 1 d .
H1 H 1.2471 0.0749 0.5835 0.067 Uiso 1 1 calc R
C13 C 0.6220(2) 0.27276(14) 0.2165(2) 0.0471(5) Uani 1 1 d .
H11A H 0.6964 0.2817 0.1898 0.071 Uiso 1 1 calc R
H11B H 0.6501 0.2952 0.3107 0.071 Uiso 1 1 calc R
H11C H 0.5391 0.3028 0.1507 0.071 Uiso 1 1 calc R
C2 C 1.2484(2) 0.02570(18) 0.4101(3) 0.0569(6) Uani 1 1 d .
H2 H 1.3421 0.0083 0.4525 0.068 Uiso 1 1 calc R
C4 C 1.0255(2) 0.03733(15) 0.2041(2) 0.0449(5) Uani 1 1 d .
H13 H 0.9695 0.0280 0.1075 0.054 Uiso 1 1 calc R
O4 O 0.45886(16) 0.21125(11) 0.35249(15) 0.0499(4) Uani 1 1 d .
H2A H 0.817(2) 0.1279(14) 0.309(2) 0.040(6) Uiso 1 1 d .
H1A H 1.017(3) 0.1198(17) 0.477(3) 0.063(8) Uiso 1 1 d .
H2C H 0.539(3) 0.0654(18) -0.122(3) 0.064(9) Uiso 1 1 d .

loop_
_atom_site_aniso_label
_atom_site_aniso_U_11
_atom_site_aniso_U_22
_atom_site_aniso_U_33
_atom_site_aniso_U_23
_atom_site_aniso_U_13
_atom_site_aniso_U_12
S1 0.0345(3) 0.0424(3) 0.0272(2) -0.00256(18) 0.0128(2) 0.00695(19)
S2 0.0315(3) 0.0491(3) 0.0304(3) 0.0014(2) 0.0072(2) 0.0000(2)
Cl1 0.0357(3) 0.0843(4) 0.0358(3) -0.0042(3) 0.0122(2) 0.0018(2)
O2 0.0398(8) 0.0447(8) 0.0307(7) -0.0063(6) 0.0152(6) 0.0022(6)
O1 0.0394(8) 0.0510(8) 0.0361(7) -0.0037(6) 0.0188(6) 0.0067(6)
O3 0.0473(8) 0.0478(8) 0.0375(7) 0.0082(6) 0.0211(7) 0.0103(6)
C6 0.0335(10) 0.0342(10) 0.0337(10) 0.0018(8) 0.0145(8) 0.0011(7)
N2 0.0306(8) 0.0484(10) 0.0332(9) -0.0019(7) 0.0138(7) 0.0044(7)
C9 0.0314(9) 0.0308(9) 0.0282(9) 0.0007(7) 0.0094(7) -0.0003(7)
N1 0.0342(9) 0.0599(11) 0.0381(9) 0.0008(8) 0.0138(8) 0.0033(8)
C7 0.0320(9) 0.0331(9) 0.0288(9) -0.0004(7) 0.0132(8) 0.0020(7)
C10 0.0335(10) 0.0320(9) 0.0319(9) -0.0009(7) 0.0124(8) 0.0023(7)
C8 0.0367(10) 0.0278(9) 0.0298(9) 0.0018(7) 0.0155(8) 0.0011(7)
C11 0.0359(10) 0.0410(11) 0.0437(11) -0.0028(9) 0.0191(9) 0.0052(8)
C5 0.0302(10) 0.0399(10) 0.0377(10) 0.0047(8) 0.0137(8) -0.0003(8)
N3 0.0317(8) 0.0390(8) 0.0291(8) -0.0059(6) 0.0104(7) 0.0019(6)
C3 0.0417(12) 0.0642(15) 0.0576(14) 0.0031(11) 0.0276(11) 0.0096(10)
C12 0.0321(10) 0.0463(12) 0.0455(12) 0.0002(9) 0.0133(9) 0.0036(8)
C1 0.0321(11) 0.0818(18) 0.0450(12) 0.0048(12) 0.0096(10) 0.0031(11)
C13 0.0518(12) 0.0390(11) 0.0479(12) -0.0096(9) 0.0200(10) -0.0039(9)
C2 0.0332(11) 0.0732(16) 0.0609(15) 0.0120(13) 0.0181(11) 0.0118(11)
C4 0.0361(11) 0.0559(13) 0.0437(11) 0.0007(10) 0.0189(9) 0.0027(9)
O4 0.0470(8) 0.0639(10) 0.0378(8) -0.0143(7) 0.0182(7) 0.0086(7)

loop_
_atom_type_symbol
_atom_type_description
_atom_type_scat_dispersion_real
_atom_type_scat_dispersion_imag
_atom_type_scat_source
C C 0.0033 0.0016 'International Tables Vol C Tables 4.2.6.8 and 6.1.1.4'
H H 0.0000 0.0000 'International Tables Vol C Tables 4.2.6.8 and 6.1.1.4'
N N 0.0061 0.0033 'International Tables Vol C Tables 4.2.6.8 and 6.1.1.4'
O O 0.0106 0.0060 'International Tables Vol C Tables 4.2.6.8 and 6.1.1.4'
S S 0.1246 0.1234 'International Tables Vol C Tables 4.2.6.8 and 6.1.1.4'
Cl Cl 0.1484 0.1585 'International Tables Vol C Tables 4.2.6.8 and 6.1.1.4'

loop_
_geom_angle_atom_site_label_1
_geom_angle_atom_site_label_2
_geom_angle_atom_site_label_3
_geom_angle
O4 S1 O3 119.29(9)
O4 S1 N3 108.92(9)
O3 S1 N3 107.82(8)
O4 S1 C10 110.09(9)
O3 S1 C10 108.25(9)
N3 S1 C10 100.88(9)
C12 S2 C9 91.35(10)
C8 O2 H2C 103(2)
O1 C6 N2 123.62(17)
O1 C6 C7 121.94(17)
N2 C6 C7 114.42(16)
C5 N2 C6 126.76(17)
C5 N2 H2A 115.8(15)
C6 N2 H2A 117.4(15)
C10 C9 C8 124.63(17)
C10 C9 S2 110.83(14)
C8 C9 S2 124.53(14)
C5 N1 C1 122.1(2)
C5 N1 H1A 116.9(16)
C1 N1 H1A 121.0(16)
C8 C7 N3 120.36(16)
C8 C7 C6 121.40(16)
N3 C7 C6 118.19(16)
C9 C10 C11 113.55(17)
C9 C10 S1 116.21(14)
C11 C10 S1 130.16(15)
O2 C8 C7 124.99(17)
O2 C8 C9 114.53(16)
C7 C8 C9 120.39(16)
C12 C11 C10 111.26(18)
C12 C11 H6 124.4
C10 C11 H6 124.4
N1 C5 N2 114.06(18)
N1 C5 C4 118.69(18)
N2 C5 C4 127.24(18)
C7 N3 C13 114.64(16)
C7 N3 S1 114.38(12)
C13 N3 S1 116.52(13)
C4 C3 C2 120.9(2)
C4 C3 H 119.5
C2 C3 H 119.5
C11 C12 S2 113.00(15)
C11 C12 H9 123.5
S2 C12 H9 123.5
C2 C1 N1 120.8(2)
C2 C1 H1 119.6
N1 C1 H1 119.6
N3 C13 H11A 109.5
N3 C13 H11B 109.5
H11A C13 H11B 109.5
N3 C13 H11C 109.5
H11A C13 H11C 109.5
H11B C13 H11C 109.5
C1 C2 C3 118.4(2)
C1 C2 H2 120.8
C3 C2 H2 120.8
C3 C4 C5 119.1(2)
C3 C4 H13 120.4
C5 C4 H13 120.4

loop_
_geom_bond_atom_site_label_1
_geom_bond_atom_site_label_2
_geom_bond_distance
S1 O4 1.4197(15)
S1 O3 1.4266(15)
S1 N3 1.6400(17)
S1 C10 1.7486(19)
S2 C12 1.708(2)
S2 C9 1.7100(18)
O2 C8 1.336(2)
O2 H2C 0.80(3)
O1 C6 1.230(2)
C6 N2 1.379(2)
C6 C7 1.452(3)
N2 C5 1.376(2)
N2 H2A 0.87(2)
C9 C10 1.369(3)
C9 C8 1.435(3)
N1 C5 1.345(3)
N1 C1 1.352(3)
N1 H1A 0.93(3)
C7 C8 1.358(3)
C7 N3 1.438(2)
C10 C11 1.408(3)
C11 C12 1.351(3)
C11 H6 0.9300
C5 C4 1.378(3)
N3 C13 1.485(3)
C3 C4 1.377(3)
C3 C2 1.379(3)
C3 H 0.9300
C12 H9 0.9300
C1 C2 1.344(4)
C1 H1 0.9300
C13 H11A 0.9600
C13 H11B 0.9600
C13 H11C 0.9600
C2 H2 0.9300
C4 H13 0.9300
